data_7004478
loop_
_publ_author_name
'Herrmann, Heike'
'Gehrmann, Thorsten'
'Wadepohl, Hubert'
'Gade, Lutz H.'

_publ_section_title
;
 Zirconium and hafnium (1-pyridinio)imido complexes: functionalized
 terminal hydrazinediido analogues
;
_journal_issue 44
_journal_name_full 'Dalton Transactions'
_journal_page_first 6231
_journal_page_last 6241
_journal_paper_doi 10.1039/b807808d
_journal_year 2008
_chemical_formula_sum 'C39 H59 F3 Hf N6 O3 S Si2'
_chemical_formula_weight 983.65
_space_group_IT_number 2
_symmetry_cell_setting triclinic
_symmetry_Int_Tables_number 2
_symmetry_space_group_name_Hall '-P 1'
_symmetry_space_group_name_H-M 'P -1'
_atom_sites_solution_hydrogens geom
_atom_sites_solution_primary direct
_atom_sites_solution_secondary difmap
_audit_block_code ga_tg2b
_audit_creation_method SHELXL-97
_cell_angle_alpha 83.6470(10)
_cell_angle_beta 82.7360(10)
_cell_angle_gamma 75.6280(10)
_cell_formula_units_Z 4
_cell_length_a 10.8631(7)
_cell_length_b 13.8086(9)
_cell_length_c 31.0427(19)
_cell_measurement_temperature 100(2)
_cell_volume 4459.4(5)
_computing_cell_refinement 'SAINT (Bruker AXS, 1997-2006)'
_computing_data_collection 'SMART (Bruker AXS, 1997-2003)'
_computing_data_reduction 'SAINT (Bruker AXS, 1997-2006)'
_computing_molecular_graphics 'PLATON (Spek, 1980-2005)'
_computing_publication_material 'SHELXL-97 (Sheldrick, 1997)'
_computing_structure_refinement 'SHELXL-97 (Sheldrick, 1997)'
_computing_structure_solution 'DIRDIF (Beurskens, 1999-2007)'
_diffrn_ambient_temperature 100(2)
_diffrn_measured_fraction_theta_full 0.999
_diffrn_measured_fraction_theta_max 0.999
_diffrn_measurement_device_type 'CCD area detector (Bruker AXS Smart 1000)'
_diffrn_measurement_method '\f- and \w-scans'
_diffrn_radiation_monochromator graphite
_diffrn_radiation_probe x-ray
_diffrn_radiation_type MoK\a
_diffrn_radiation_wavelength 0.71073
_diffrn_reflns_av_R_equivalents 0.0322
_diffrn_reflns_av_sigmaI/netI 0.0186
_diffrn_reflns_limit_h_max 12
_diffrn_reflns_limit_h_min -12
_diffrn_reflns_limit_k_max 16
_diffrn_reflns_limit_k_min -16
_diffrn_reflns_limit_l_max 36
_diffrn_reflns_limit_l_min 0
_diffrn_reflns_number 111883
_diffrn_reflns_theta_full 25.00
_diffrn_reflns_theta_max 25.00
_diffrn_reflns_theta_min 0.66
_diffrn_source 'fine-focus sealed tube'
_exptl_absorpt_coefficient_mu 2.494
_exptl_absorpt_correction_T_max 0.4949
_exptl_absorpt_correction_T_min 0.4157
_exptl_absorpt_correction_type multi-scan
_exptl_absorpt_process_details 'SADABS (Bruker AXS, 2004-2007)'
_exptl_crystal_colour yellow
_exptl_crystal_density_diffrn 1.465
_exptl_crystal_density_method 'not measured'
_exptl_crystal_description block
_exptl_crystal_F_000 2008
_exptl_crystal_size_max 0.30
_exptl_crystal_size_mid 0.20
_exptl_crystal_size_min 0.15
_refine_diff_density_max 4.441
_refine_diff_density_min -2.388
_refine_diff_density_rms 0.117
_refine_ls_abs_structure_details 'Flack H D (1983), Acta Cryst. A39, 876-881'
_refine_ls_extinction_method none
_refine_ls_goodness_of_fit_ref 1.335
_refine_ls_hydrogen_treatment constr
_refine_ls_matrix_type full
_refine_ls_number_parameters 1015
_refine_ls_number_reflns 15688
_refine_ls_number_restraints 14
_refine_ls_restrained_S_all 1.335
_refine_ls_R_factor_all 0.0456
_refine_ls_R_factor_gt 0.0427
_refine_ls_shift/su_max 0.001
_refine_ls_shift/su_mean 0.000
_refine_ls_structure_factor_coef Fsqd
_refine_ls_weighting_details 'calc w=1/[\s^2^(Fo^2^)+(0.0071P)^2^+32.2440P] where P=(Fo^2^+2Fc^2^)/3'
_refine_ls_weighting_scheme calc
_refine_ls_wR_factor_gt 0.0949
_refine_ls_wR_factor_ref 0.0958
_reflns_number_gt 14493
_reflns_number_total 15688
_reflns_threshold_expression >2sigma(I)
_cod_data_source_file b807808d.txt
_cod_data_source_block complex_4
_cod_database_code 7004478
_audit_block_refno 678

loop_
_symmetry_equiv_pos_as_xyz
'x, y, z'
'-x, -y, -z'

loop_
_atom_site_label
_atom_site_type_symbol
_atom_site_fract_x
_atom_site_fract_y
_atom_site_fract_z
_atom_site_U_iso_or_equiv
_atom_site_adp_type
_atom_site_occupancy
_atom_site_symmetry_multiplicity
_atom_site_calc_flag
_atom_site_refinement_flags
_atom_site_disorder_assembly
_atom_site_disorder_group
C1 C 0.7277(6) 0.7503(5) 0.23208(18) 0.0203(13) Uani 1 1 d . . .
H1A H 0.7316 0.6940 0.2550 0.024 Uiso 1 1 calc R . .
H1B H 0.6715 0.8107 0.2447 0.024 Uiso 1 1 calc R . .
C2 C 0.8633(5) 0.7687(4) 0.22156(18) 0.0178(12) Uani 1 1 d . . .
C3 C 0.8718(6) 0.8528(4) 0.18469(18) 0.0194(12) Uani 1 1 d . . .
H3A H 0.8119 0.9153 0.1940 0.023 Uiso 1 1 calc R . .
H3B H 0.9590 0.8641 0.1821 0.023 Uiso 1 1 calc R . .
C4 C 0.8935(6) 0.8069(5) 0.26239(19) 0.0225(13) Uani 1 1 d . . .
H4A H 0.8892 0.7566 0.2871 0.034 Uiso 1 1 calc R . .
H4B H 0.8312 0.8696 0.2688 0.034 Uiso 1 1 calc R . .
H4C H 0.9796 0.8190 0.2576 0.034 Uiso 1 1 calc R . .
C5 C 0.9588(5) 0.6721(4) 0.21043(19) 0.0184(12) Uani 1 1 d . . .
C6 C 1.0599(6) 0.6256(5) 0.2353(2) 0.0254(14) Uani 1 1 d . . .
H6 H 1.0714 0.6549 0.2604 0.030 Uiso 1 1 calc R . .
C7 C 1.1420(6) 0.5378(5) 0.2235(2) 0.0324(16) Uani 1 1 d . . .
H7 H 1.2102 0.5061 0.2404 0.039 Uiso 1 1 calc R . .
C8 C 1.1256(6) 0.4960(5) 0.1873(2) 0.0286(15) Uani 1 1 d . . .
H8 H 1.1825 0.4357 0.1784 0.034 Uiso 1 1 calc R . .
C9 C 1.0245(6) 0.5435(5) 0.1641(2) 0.0259(14) Uani 1 1 d . . .
H9 H 1.0119 0.5139 0.1393 0.031 Uiso 1 1 calc R . .
C10 C 0.4568(7) 0.6469(5) 0.1722(2) 0.0336(16) Uani 1 1 d . . .
H10A H 0.4742 0.6733 0.1420 0.050 Uiso 1 1 calc R . .
H10B H 0.3651 0.6511 0.1787 0.050 Uiso 1 1 calc R . .
H10C H 0.5042 0.5768 0.1761 0.050 Uiso 1 1 calc R . .
C11 C 0.4880(7) 0.6605(5) 0.2667(2) 0.0347(16) Uani 1 1 d . . .
H11A H 0.5484 0.5948 0.2688 0.052 Uiso 1 1 calc R . .
H11B H 0.4005 0.6519 0.2733 0.052 Uiso 1 1 calc R . .
H11C H 0.5046 0.7028 0.2876 0.052 Uiso 1 1 calc R . .
C12 C 0.3914(6) 0.8502(5) 0.2100(2) 0.0238(14) Uani 1 1 d . . .
C13 C 0.3866(7) 0.8982(6) 0.1626(3) 0.047(2) Uani 1 1 d . . .
H13A H 0.3308 0.9659 0.1624 0.070 Uiso 1 1 calc R . .
H13B H 0.3531 0.8572 0.1453 0.070 Uiso 1 1 calc R . .
H13C H 0.4729 0.9019 0.1500 0.070 Uiso 1 1 calc R . .
C14 C 0.2564(6) 0.8411(5) 0.2270(3) 0.0358(17) Uani 1 1 d . . .
H14A H 0.2548 0.8137 0.2575 0.054 Uiso 1 1 calc R . .
H14B H 0.2300 0.7963 0.2096 0.054 Uiso 1 1 calc R . .
H14C H 0.1975 0.9075 0.2249 0.054 Uiso 1 1 calc R . .
C15 C 0.4315(7) 0.9211(6) 0.2364(3) 0.050(2) Uani 1 1 d . . .
H15A H 0.3678 0.9853 0.2361 0.075 Uiso 1 1 calc R . .
H15B H 0.5146 0.9321 0.2236 0.075 Uiso 1 1 calc R . .
H15C H 0.4380 0.8918 0.2665 0.075 Uiso 1 1 calc R . .
C16 C 0.6791(6) 1.0397(5) 0.1201(2) 0.0262(14) Uani 1 1 d . . .
H16A H 0.6082 1.0183 0.1104 0.039 Uiso 1 1 calc R . .
H16B H 0.6828 1.1059 0.1057 0.039 Uiso 1 1 calc R . .
H16C H 0.6657 1.0433 0.1517 0.039 Uiso 1 1 calc R . .
C17 C 0.8340(6) 0.9157(5) 0.04798(19) 0.0258(14) Uani 1 1 d . . .
H17A H 0.9198 0.8783 0.0376 0.039 Uiso 1 1 calc R . .
H17B H 0.8103 0.9778 0.0292 0.039 Uiso 1 1 calc R . .
H17C H 0.7726 0.8748 0.0472 0.039 Uiso 1 1 calc R . .
C18 C 0.9670(6) 1.0139(5) 0.1058(2) 0.0254(14) Uani 1 1 d . . .
C19 C 0.9603(7) 1.0667(5) 0.1475(2) 0.0302(15) Uani 1 1 d . . .
H19A H 1.0191 1.1113 0.1429 0.045 Uiso 1 1 calc R . .
H19B H 0.9845 1.0163 0.1717 0.045 Uiso 1 1 calc R . .
H19C H 0.8730 1.1061 0.1545 0.045 Uiso 1 1 calc R . .
C20 C 1.0989(6) 0.9402(5) 0.0989(3) 0.0364(17) Uani 1 1 d . . .
H20A H 1.1059 0.9093 0.0714 0.055 Uiso 1 1 calc R . .
H20B H 1.1085 0.8879 0.1231 0.055 Uiso 1 1 calc R . .
H20C H 1.1663 0.9767 0.0976 0.055 Uiso 1 1 calc R . .
C21 C 0.9569(7) 1.0950(5) 0.0674(2) 0.0361(17) Uani 1 1 d . . .
H21A H 1.0220 1.1328 0.0678 0.054 Uiso 1 1 calc R . .
H21B H 0.8719 1.1407 0.0701 0.054 Uiso 1 1 calc R . .
H21C H 0.9702 1.0632 0.0400 0.054 Uiso 1 1 calc R . .
C22 C 0.5006(6) 0.8796(5) 0.0522(2) 0.0308(15) Uani 1 1 d . . .
H22 H 0.5114 0.9320 0.0677 0.037 Uiso 1 1 calc R . .
C23 C 0.4202(7) 0.9025(6) 0.0200(2) 0.0401(19) Uani 1 1 d . . .
H23 H 0.3758 0.9701 0.0137 0.048 Uiso 1 1 calc R . .
C24 C 0.4030(7) 0.8290(7) -0.0034(2) 0.046(2) Uani 1 1 d . . .
H24 H 0.3491 0.8448 -0.0262 0.055 Uiso 1 1 calc R . .
C25 C 0.4674(7) 0.7301(7) 0.0076(3) 0.045(2) Uani 1 1 d . . .
H25 H 0.4559 0.6773 -0.0075 0.055 Uiso 1 1 calc R . .
C26 C 0.5467(7) 0.7088(6) 0.0400(2) 0.0367(17) Uani 1 1 d . . .
H26 H 0.5896 0.6411 0.0471 0.044 Uiso 1 1 calc R . .
C27 C 1.0526(6) 0.6972(5) 0.0801(2) 0.0272(15) Uani 1 1 d . . .
H27 H 1.0683 0.7178 0.1067 0.033 Uiso 1 1 calc R . .
C28 C 1.1485(7) 0.6893(5) 0.0455(2) 0.0336(16) Uani 1 1 d . . .
H28 H 1.2275 0.7050 0.0481 0.040 Uiso 1 1 calc R . .
C29 C 1.1250(7) 0.6579(5) 0.0070(2) 0.0372(18) Uani 1 1 d . . .
H29 H 1.1885 0.6510 -0.0172 0.045 Uiso 1 1 calc R . .
C30 C 1.0102(7) 0.6370(5) 0.0041(2) 0.0353(17) Uani 1 1 d . . .
H30 H 0.9928 0.6152 -0.0219 0.042 Uiso 1 1 calc R . .
C31 C 0.9201(7) 0.6483(5) 0.0397(2) 0.0312(15) Uani 1 1 d . . .
H31 H 0.8397 0.6349 0.0373 0.037 Uiso 1 1 calc R . .
C32 C 0.7386(8) 0.3719(6) 0.1429(2) 0.0400(18) Uani 1 1 d . . .
C51 C 0.1014(5) 0.1330(4) 0.31189(18) 0.0154(12) Uani 1 1 d . . .
H51A H 0.0125 0.1268 0.3121 0.019 Uiso 1 1 calc R . .
H51B H 0.1582 0.0703 0.3015 0.019 Uiso 1 1 calc R . .
C52 C 0.1207(5) 0.2207(4) 0.27759(18) 0.0145(11) Uani 1 1 d . . .
C53 C 0.2605(5) 0.2332(4) 0.27251(18) 0.0174(12) Uani 1 1 d . . .
H53A H 0.3175 0.1695 0.2633 0.021 Uiso 1 1 calc R . .
H53B H 0.2681 0.2855 0.2484 0.021 Uiso 1 1 calc R . .
C54 C 0.0999(6) 0.1876(5) 0.23396(18) 0.0194(12) Uani 1 1 d . . .
H54A H 0.0130 0.1780 0.2355 0.029 Uiso 1 1 calc R . .
H54B H 0.1617 0.1244 0.2280 0.029 Uiso 1 1 calc R . .
H54C H 0.1117 0.2393 0.2106 0.029 Uiso 1 1 calc R . .
C55 C 0.0246(5) 0.3169(4) 0.28887(18) 0.0151(12) Uani 1 1 d . . .
C56 C -0.0664(6) 0.3696(4) 0.26117(19) 0.0205(13) Uani 1 1 d . . .
H56 H -0.0688 0.3459 0.2338 0.025 Uiso 1 1 calc R . .
C57 C -0.1522(6) 0.4555(5) 0.2737(2) 0.0259(14) Uani 1 1 d . . .
H57 H -0.2145 0.4911 0.2551 0.031 Uiso 1 1 calc R . .
C58 C -0.1471(6) 0.4896(4) 0.3135(2) 0.0234(13) Uani 1 1 d . . .
H58 H -0.2063 0.5483 0.3230 0.028 Uiso 1 1 calc R . .
C59 C -0.0538(5) 0.4363(4) 0.33900(19) 0.0174(12) Uani 1 1 d . . .
H59 H -0.0495 0.4600 0.3662 0.021 Uiso 1 1 calc R . .
C60 C 0.1235(6) 0.0501(4) 0.44874(18) 0.0196(12) Uani 1 1 d . . .
H60A H 0.1899 0.0845 0.4524 0.029 Uiso 1 1 calc R . .
H60B H 0.1375 -0.0142 0.4665 0.029 Uiso 1 1 calc R . .
H60C H 0.0394 0.0919 0.4581 0.029 Uiso 1 1 calc R . .
C61 C 0.2844(6) -0.0660(5) 0.3760(2) 0.0268(14) Uani 1 1 d . . .
H61A H 0.2924 -0.0773 0.3450 0.040 Uiso 1 1 calc R . .
H61B H 0.2849 -0.1294 0.3937 0.040 Uiso 1 1 calc R . .
H61C H 0.3563 -0.0401 0.3818 0.040 Uiso 1 1 calc R . .
C62 C -0.0054(6) -0.0354(4) 0.38569(19) 0.0203(13) Uani 1 1 d . . .
C63 C -0.1346(6) 0.0413(5) 0.3895(2) 0.0272(14) Uani 1 1 d . . .
H63A H -0.2033 0.0076 0.3880 0.041 Uiso 1 1 calc R . .
H63B H -0.1361 0.0939 0.3655 0.041 Uiso 1 1 calc R . .
H63C H -0.1471 0.0714 0.4173 0.041 Uiso 1 1 calc R . .
C64 C 0.0101(7) -0.0859(5) 0.3429(2) 0.0267(14) Uani 1 1 d . . .
H64A H 0.0947 -0.1319 0.3394 0.040 Uiso 1 1 calc R . .
H64B H 0.0014 -0.0344 0.3183 0.040 Uiso 1 1 calc R . .
H64C H -0.0560 -0.1234 0.3438 0.040 Uiso 1 1 calc R . .
C65 C -0.0072(7) -0.1172(5) 0.4231(2) 0.0298(15) Uani 1 1 d . . .
H65A H -0.0230 -0.0869 0.4510 0.045 Uiso 1 1 calc R . .
H65B H 0.0754 -0.1662 0.4217 0.045 Uiso 1 1 calc R . .
H65C H -0.0751 -0.1509 0.4205 0.045 Uiso 1 1 calc R . .
C66 C 0.5141(6) 0.3114(5) 0.3515(2) 0.0235(13) Uani 1 1 d . . .
H66A H 0.4424 0.3558 0.3674 0.035 Uiso 1 1 calc R . .
H66B H 0.5843 0.3452 0.3438 0.035 Uiso 1 1 calc R . .
H66C H 0.5434 0.2495 0.3698 0.035 Uiso 1 1 calc R . .
C67 C 0.4638(6) 0.3893(5) 0.2589(2) 0.0247(14) Uani 1 1 d . . .
H67A H 0.4292 0.3779 0.2328 0.037 Uiso 1 1 calc R . .
H67B H 0.5518 0.3958 0.2514 0.037 Uiso 1 1 calc R . .
H67C H 0.4115 0.4509 0.2709 0.037 Uiso 1 1 calc R . .
C68 C 0.5869(5) 0.1674(4) 0.27986(19) 0.0186(12) Uani 1 1 d . . .
C69 C 0.5728(6) 0.0727(5) 0.3085(2) 0.0291(15) Uani 1 1 d . . .
H69A H 0.6389 0.0152 0.2984 0.044 Uiso 1 1 calc R . .
H69B H 0.4883 0.0610 0.3068 0.044 Uiso 1 1 calc R . .
H69C H 0.5820 0.0812 0.3388 0.044 Uiso 1 1 calc R . .
C70 C 0.5803(6) 0.1524(5) 0.2321(2) 0.0276(14) Uani 1 1 d . . .
H70A H 0.6498 0.0960 0.2229 0.041 Uiso 1 1 calc R . .
H70B H 0.5889 0.2135 0.2138 0.041 Uiso 1 1 calc R . .
H70C H 0.4980 0.1382 0.2289 0.041 Uiso 1 1 calc R . .
C71 C 0.7208(6) 0.1830(5) 0.2827(2) 0.0274(14) Uani 1 1 d . . .
H71A H 0.7294 0.1934 0.3128 0.041 Uiso 1 1 calc R . .
H71B H 0.7329 0.2420 0.2635 0.041 Uiso 1 1 calc R . .
H71C H 0.7854 0.1237 0.2735 0.041 Uiso 1 1 calc R . .
C72 C 0.4915(6) 0.0920(5) 0.4403(2) 0.0250(14) Uani 1 1 d . . .
H72 H 0.4902 0.0462 0.4197 0.030 Uiso 1 1 calc R . .
C73 C 0.5817(6) 0.0667(5) 0.4692(2) 0.0271(15) Uani 1 1 d . . .
H73 H 0.6422 0.0039 0.4685 0.033 Uiso 1 1 calc R . .
C74 C 0.5855(6) 0.1315(5) 0.4994(2) 0.0288(15) Uani 1 1 d . . .
H74 H 0.6474 0.1141 0.5197 0.035 Uiso 1 1 calc R . .
C75 C 0.4971(6) 0.2223(5) 0.4993(2) 0.0294(15) Uani 1 1 d . . .
H75 H 0.4971 0.2678 0.5201 0.035 Uiso 1 1 calc R . .
C76 C 0.4087(6) 0.2479(5) 0.4694(2) 0.0244(14) Uani 1 1 d . . .
H76 H 0.3510 0.3121 0.4689 0.029 Uiso 1 1 calc R . .
C77 C -0.0968(6) 0.2774(4) 0.4202(2) 0.0196(12) Uani 1 1 d . . .
H77 H -0.1098 0.2601 0.3926 0.024 Uiso 1 1 calc R . .
C78 C -0.1962(6) 0.2858(4) 0.4528(2) 0.0235(13) Uani 1 1 d . . .
H78 H -0.2758 0.2744 0.4478 0.028 Uiso 1 1 calc R . .
C79 C -0.1784(6) 0.3108(5) 0.4928(2) 0.0301(15) Uani 1 1 d . . .
H79 H -0.2452 0.3164 0.5160 0.036 Uiso 1 1 calc R . .
C80 C -0.0615(6) 0.3278(4) 0.4988(2) 0.0253(14) Uani 1 1 d . . .
H80 H -0.0470 0.3460 0.5260 0.030 Uiso 1 1 calc R . .
C81 C 0.0337(6) 0.3179(4) 0.46441(18) 0.0194(12) Uani 1 1 d . . .
H81 H 0.1139 0.3294 0.4686 0.023 Uiso 1 1 calc R . .
C82 C 0.2293(7) 0.5928(5) 0.3649(2) 0.0287(15) Uani 1 1 d . . .
C91 C 0.3444(8) 0.3677(8) 0.0933(3) 0.063(3) Uani 1 1 d D . .
C92 C 0.2519(10) 0.3536(10) 0.0719(4) 0.104(5) Uani 1 1 d D . .
H92 H 0.2097 0.4052 0.0522 0.125 Uiso 1 1 calc R . .
C93 C 0.2188(15) 0.2613(11) 0.0792(6) 0.244(16) Uani 1 1 d D . .
H93 H 0.1531 0.2512 0.0640 0.293 Uiso 1 1 calc R . .
C94 C 0.2759(12) 0.1854(11) 0.1069(5) 0.127(6) Uani 1 1 d D . .
H94 H 0.2545 0.1222 0.1100 0.152 Uiso 1 1 calc R . .
C95 C 0.3631(9) 0.2026(8) 0.1298(3) 0.067(3) Uani 1 1 d D . .
H95 H 0.3998 0.1536 0.1515 0.080 Uiso 1 1 calc R . .
C96 C 0.4005(10) 0.2946(7) 0.1214(3) 0.073(3) Uani 1 1 d D . .
H96 H 0.4672 0.3047 0.1362 0.087 Uiso 1 1 calc R . .
C97 C 0.3790(12) 0.4637(8) 0.0844(5) 0.099(4) Uani 1 1 d D . .
H97A H 0.3348 0.5082 0.1069 0.149 Uiso 1 1 calc R . .
H97B H 0.3539 0.4942 0.0558 0.149 Uiso 1 1 calc R . .
H97C H 0.4715 0.4534 0.0845 0.149 Uiso 1 1 calc R . .
C101 C 0.6437(5) 0.7107(5) 0.3927(2) 0.0274(14) Uani 1 1 d D . .
C102 C 0.5387(6) 0.6707(5) 0.3953(2) 0.0285(15) Uani 1 1 d D . .
H102 H 0.4715 0.7013 0.3777 0.034 Uiso 1 1 calc R . .
C103 C 0.5291(7) 0.5861(5) 0.4231(2) 0.0364(17) Uani 1 1 d D . .
H103 H 0.4557 0.5597 0.4247 0.044 Uiso 1 1 calc R . .
C104 C 0.6268(6) 0.5404(6) 0.4485(3) 0.045(2) Uani 1 1 d D . .
H104 H 0.6201 0.4837 0.4683 0.054 Uiso 1 1 calc R . .
C105 C 0.7347(6) 0.5785(5) 0.4448(3) 0.0409(18) Uani 1 1 d D . .
H105 H 0.8035 0.5464 0.4614 0.049 Uiso 1 1 calc R . .
C106 C 0.7430(6) 0.6629(5) 0.4172(2) 0.0325(16) Uani 1 1 d D . .
H106 H 0.8174 0.6883 0.4150 0.039 Uiso 1 1 calc R . .
C107 C 0.6500(8) 0.8040(6) 0.3638(3) 0.0442(19) Uani 1 1 d D . .
H10D H 0.5982 0.8626 0.3781 0.066 Uiso 1 1 calc R . .
H10E H 0.6170 0.8009 0.3361 0.066 Uiso 1 1 calc R . .
H10F H 0.7389 0.8096 0.3581 0.066 Uiso 1 1 calc R . .
F1 F 0.6203(5) 0.4045(4) 0.16102(15) 0.0589(14) Uani 1 1 d . . .
F2 F 0.8139(6) 0.3429(4) 0.17421(16) 0.0733(18) Uani 1 1 d . . .
F3 F 0.7419(4) 0.2933(3) 0.12158(14) 0.0442(11) Uani 1 1 d . . .
F51 F 0.3494(4) 0.5567(3) 0.34899(13) 0.0406(10) Uani 1 1 d . . .
F52 F 0.1576(6) 0.6180(4) 0.33221(15) 0.0631(15) Uani 1 1 d . . .
F53 F 0.2255(4) 0.6768(3) 0.38326(14) 0.0392(10) Uani 1 1 d . . .
Hf1 Hf 0.76870(2) 0.716741(18) 0.135243(8) 0.01834(7) Uani 1 1 d . . .
Hf51 Hf 0.19582(2) 0.258103(17) 0.369506(7) 0.01218(6) Uani 1 1 d . . .
N1 N 0.6662(5) 0.7274(4) 0.19605(15) 0.0176(10) Uani 1 1 d . . .
N2 N 0.8446(4) 0.8379(4) 0.14093(15) 0.0166(10) Uani 1 1 d . . .
N3 N 0.9423(4) 0.6303(4) 0.17476(16) 0.0196(11) Uani 1 1 d . . .
N4 N 0.6437(5) 0.7623(4) 0.09377(17) 0.0244(12) Uani 1 1 d . . .
N5 N 0.5657(5) 0.7833(4) 0.06247(17) 0.0280(12) Uani 1 1 d . . .
N6 N 0.9396(5) 0.6772(4) 0.07782(16) 0.0253(12) Uani 1 1 d . . .
N51 N 0.1243(4) 0.1380(3) 0.35730(15) 0.0139(10) Uani 1 1 d . . .
N52 N 0.3089(4) 0.2599(3) 0.31060(15) 0.0145(10) Uani 1 1 d . . .
N53 N 0.0318(4) 0.3521(3) 0.32721(14) 0.0138(10) Uani 1 1 d . . .
N54 N 0.3150(4) 0.2056(4) 0.41278(14) 0.0158(10) Uani 1 1 d . . .
N55 N 0.4029(4) 0.1822(4) 0.44029(15) 0.0170(10) Uani 1 1 d . . .
N56 N 0.0174(4) 0.2926(3) 0.42529(14) 0.0135(10) Uani 1 1 d . . .
O1 O 0.7701(4) 0.5518(3) 0.13302(14) 0.0264(10) Uani 1 1 d . . .
O2 O 0.7046(5) 0.4870(3) 0.07199(15) 0.0344(11) Uani 1 1 d . . .
O3 O 0.9208(5) 0.4264(4) 0.09241(16) 0.0408(13) Uani 1 1 d . . .
O51 O 0.1894(4) 0.4183(3) 0.37828(13) 0.0182(9) Uani 1 1 d . . .
O52 O 0.2579(4) 0.4851(3) 0.43774(13) 0.0238(9) Uani 1 1 d . . .
O53 O 0.0422(4) 0.5497(3) 0.41668(16) 0.0321(11) Uani 1 1 d . . .
S1 S 0.78963(17) 0.46942(12) 0.10514(5) 0.0280(4) Uani 1 1 d . . .
S51 S 0.17296(13) 0.50281(10) 0.40472(5) 0.0164(3) Uani 1 1 d . . .
Si1 Si 0.50784(16) 0.72216(12) 0.20979(5) 0.0192(3) Uani 1 1 d . . .
Si2 Si 0.83284(16) 0.94713(13) 0.10543(5) 0.0207(4) Uani 1 1 d . . .
Si51 Si 0.13064(15) 0.02745(11) 0.39012(5) 0.0142(3) Uani 1 1 d . . .
Si52 Si 0.46146(14) 0.28056(12) 0.30057(5) 0.0148(3) Uani 1 1 d . . .

loop_
_atom_site_aniso_label
_atom_site_aniso_U_11
_atom_site_aniso_U_22
_atom_site_aniso_U_33
_atom_site_aniso_U_23
_atom_site_aniso_U_13
_atom_site_aniso_U_12
C1 0.020(3) 0.028(3) 0.013(3) -0.004(2) -0.001(2) -0.006(3)
C2 0.018(3) 0.021(3) 0.014(3) -0.002(2) -0.001(2) -0.006(2)
C3 0.023(3) 0.019(3) 0.015(3) 0.001(2) -0.002(2) -0.004(2)
C4 0.024(3) 0.028(3) 0.016(3) -0.002(3) -0.003(2) -0.006(3)
C5 0.016(3) 0.020(3) 0.018(3) 0.003(2) -0.001(2) -0.004(2)
C6 0.027(3) 0.027(3) 0.025(3) 0.004(3) -0.010(3) -0.010(3)
C7 0.026(4) 0.027(4) 0.041(4) 0.005(3) -0.014(3) 0.001(3)
C8 0.024(3) 0.023(3) 0.034(4) 0.000(3) -0.002(3) 0.003(3)
C9 0.027(3) 0.026(3) 0.022(3) -0.004(3) -0.001(3) -0.001(3)
C10 0.033(4) 0.036(4) 0.034(4) -0.014(3) 0.003(3) -0.011(3)
C11 0.041(4) 0.034(4) 0.030(4) 0.009(3) 0.000(3) -0.019(3)
C12 0.015(3) 0.020(3) 0.037(4) -0.003(3) 0.002(3) -0.007(2)
C13 0.031(4) 0.044(5) 0.054(5) 0.020(4) 0.000(4) 0.002(3)
C14 0.021(3) 0.034(4) 0.052(5) -0.001(3) 0.006(3) -0.010(3)
C15 0.035(4) 0.025(4) 0.091(7) -0.022(4) -0.008(4) -0.001(3)
C16 0.023(3) 0.028(3) 0.022(3) -0.001(3) 0.000(3) 0.003(3)
C17 0.033(4) 0.027(3) 0.013(3) 0.004(2) -0.003(3) -0.002(3)
C18 0.023(3) 0.024(3) 0.028(3) 0.004(3) 0.002(3) -0.007(3)
C19 0.038(4) 0.027(4) 0.028(4) 0.005(3) -0.005(3) -0.015(3)
C20 0.023(4) 0.039(4) 0.048(5) -0.003(3) 0.005(3) -0.012(3)
C21 0.045(4) 0.032(4) 0.032(4) 0.006(3) 0.007(3) -0.019(3)
C22 0.029(4) 0.039(4) 0.025(3) 0.007(3) -0.003(3) -0.013(3)
C23 0.034(4) 0.048(5) 0.036(4) 0.025(4) -0.016(3) -0.012(4)
C24 0.039(4) 0.072(6) 0.026(4) 0.014(4) -0.017(3) -0.015(4)
C25 0.041(4) 0.063(5) 0.037(4) -0.013(4) -0.016(4) -0.012(4)
C26 0.035(4) 0.044(4) 0.032(4) -0.008(3) -0.011(3) -0.005(3)
C27 0.034(4) 0.021(3) 0.019(3) 0.001(3) -0.002(3) 0.004(3)
C28 0.029(4) 0.035(4) 0.030(4) -0.005(3) 0.002(3) 0.004(3)
C29 0.047(5) 0.032(4) 0.025(4) -0.005(3) 0.013(3) -0.003(3)
C30 0.045(4) 0.035(4) 0.022(3) -0.010(3) -0.001(3) 0.000(3)
C31 0.036(4) 0.030(4) 0.025(4) -0.008(3) -0.006(3) 0.001(3)
C32 0.058(5) 0.035(4) 0.027(4) -0.001(3) -0.011(4) -0.009(4)
C51 0.019(3) 0.014(3) 0.015(3) -0.003(2) -0.004(2) -0.005(2)
C52 0.016(3) 0.015(3) 0.014(3) 0.000(2) -0.001(2) -0.007(2)
C53 0.015(3) 0.024(3) 0.015(3) -0.003(2) 0.003(2) -0.010(2)
C54 0.019(3) 0.025(3) 0.016(3) -0.002(2) -0.002(2) -0.008(2)
C55 0.018(3) 0.015(3) 0.015(3) 0.002(2) -0.002(2) -0.011(2)
C56 0.026(3) 0.022(3) 0.017(3) 0.004(2) -0.009(2) -0.010(3)
C57 0.027(3) 0.023(3) 0.027(3) 0.007(3) -0.012(3) -0.005(3)
C58 0.020(3) 0.013(3) 0.035(4) 0.001(3) -0.003(3) -0.001(2)
C59 0.018(3) 0.017(3) 0.018(3) -0.002(2) 0.001(2) -0.007(2)
C60 0.024(3) 0.021(3) 0.016(3) 0.004(2) -0.006(2) -0.008(3)
C61 0.026(3) 0.022(3) 0.028(3) 0.001(3) 0.002(3) -0.001(3)
C62 0.029(3) 0.016(3) 0.018(3) 0.002(2) -0.003(2) -0.011(3)
C63 0.021(3) 0.033(4) 0.030(4) -0.004(3) 0.000(3) -0.013(3)
C64 0.044(4) 0.022(3) 0.020(3) -0.001(3) -0.004(3) -0.018(3)
C65 0.044(4) 0.027(3) 0.022(3) 0.000(3) -0.001(3) -0.017(3)
C66 0.017(3) 0.035(4) 0.024(3) -0.007(3) -0.001(2) -0.015(3)
C67 0.022(3) 0.026(3) 0.027(3) 0.005(3) -0.004(3) -0.009(3)
C68 0.015(3) 0.021(3) 0.019(3) 0.000(2) 0.000(2) -0.005(2)
C69 0.026(3) 0.021(3) 0.036(4) -0.001(3) 0.002(3) -0.001(3)
C70 0.023(3) 0.030(4) 0.027(3) -0.010(3) 0.007(3) -0.003(3)
C71 0.017(3) 0.031(4) 0.032(4) 0.003(3) 0.001(3) -0.005(3)
C72 0.022(3) 0.027(3) 0.023(3) 0.001(3) 0.001(3) -0.005(3)
C73 0.018(3) 0.032(4) 0.028(3) 0.013(3) -0.002(3) -0.007(3)
C74 0.021(3) 0.045(4) 0.022(3) 0.015(3) -0.010(3) -0.015(3)
C75 0.024(3) 0.047(4) 0.021(3) 0.000(3) -0.005(3) -0.015(3)
C76 0.021(3) 0.028(3) 0.023(3) -0.005(3) -0.003(3) -0.003(3)
C77 0.020(3) 0.015(3) 0.024(3) -0.001(2) 0.003(2) -0.006(2)
C78 0.021(3) 0.019(3) 0.028(3) 0.002(3) 0.007(3) -0.005(3)
C79 0.028(4) 0.027(4) 0.028(4) -0.002(3) 0.012(3) -0.001(3)
C80 0.039(4) 0.019(3) 0.015(3) -0.001(2) 0.004(3) -0.003(3)
C81 0.023(3) 0.018(3) 0.015(3) 0.000(2) 0.000(2) -0.001(2)
C82 0.047(4) 0.021(3) 0.024(3) 0.003(3) -0.014(3) -0.015(3)
C91 0.047(5) 0.069(6) 0.065(6) -0.013(5) 0.002(5) 0.001(5)
C92 0.069(8) 0.136(12) 0.128(11) 0.030(9) -0.075(8) -0.050(8)
C93 0.23(2) 0.190(19) 0.38(3) 0.20(2) -0.26(2) -0.167(18)
C94 0.104(11) 0.108(11) 0.189(16) 0.070(11) -0.069(11) -0.074(9)
C95 0.056(6) 0.075(7) 0.049(6) -0.001(5) -0.009(5) 0.021(5)
C96 0.076(7) 0.046(6) 0.091(8) -0.021(5) -0.053(6) 0.025(5)
C97 0.089(9) 0.056(7) 0.157(13) -0.014(8) -0.003(9) -0.029(6)
C101 0.026(3) 0.030(4) 0.024(3) -0.007(3) 0.003(3) -0.005(3)
C102 0.026(3) 0.032(4) 0.029(4) -0.008(3) -0.004(3) -0.006(3)
C103 0.030(4) 0.029(4) 0.055(5) -0.008(3) -0.004(3) -0.013(3)
C104 0.036(4) 0.028(4) 0.068(6) 0.009(4) -0.001(4) -0.010(3)
C105 0.025(4) 0.036(4) 0.059(5) 0.004(4) -0.009(3) -0.002(3)
C106 0.017(3) 0.042(4) 0.039(4) -0.009(3) 0.000(3) -0.006(3)
C107 0.041(4) 0.047(5) 0.040(4) 0.007(4) 0.002(4) -0.008(4)
F1 0.082(4) 0.046(3) 0.046(3) -0.012(2) 0.023(3) -0.021(3)
F2 0.128(5) 0.062(3) 0.046(3) 0.020(3) -0.052(3) -0.041(3)
F3 0.066(3) 0.028(2) 0.039(2) -0.0072(18) -0.011(2) -0.007(2)
F51 0.056(3) 0.041(2) 0.030(2) -0.0052(18) 0.018(2) -0.032(2)
F52 0.105(4) 0.053(3) 0.047(3) 0.025(2) -0.052(3) -0.039(3)
F53 0.050(3) 0.0141(18) 0.058(3) -0.0019(18) -0.014(2) -0.0137(18)
Hf1 0.01850(13) 0.02111(13) 0.01342(12) -0.00402(10) -0.00307(10) 0.00091(10)
Hf51 0.01264(12) 0.01340(12) 0.01077(12) -0.00163(8) -0.00068(9) -0.00357(9)
N1 0.020(3) 0.018(2) 0.016(2) -0.0035(19) -0.002(2) -0.005(2)
N2 0.013(2) 0.025(3) 0.012(2) 0.000(2) -0.0017(18) -0.005(2)
N3 0.014(2) 0.024(3) 0.019(3) -0.005(2) -0.001(2) 0.001(2)
N4 0.025(3) 0.023(3) 0.026(3) 0.002(2) -0.014(2) -0.005(2)
N5 0.025(3) 0.035(3) 0.021(3) 0.000(2) -0.005(2) -0.001(2)
N6 0.026(3) 0.027(3) 0.019(3) -0.004(2) -0.004(2) 0.004(2)
N51 0.017(2) 0.012(2) 0.013(2) -0.0020(18) -0.0013(19) -0.0037(19)
N52 0.016(2) 0.015(2) 0.014(2) -0.0032(19) -0.0021(19) -0.0048(19)
N53 0.017(2) 0.012(2) 0.012(2) 0.0023(18) 0.0018(18) -0.0055(19)
N54 0.015(2) 0.025(3) 0.008(2) -0.0045(19) 0.0021(18) -0.007(2)
N55 0.014(2) 0.023(3) 0.015(2) 0.003(2) 0.0004(19) -0.008(2)
N56 0.018(2) 0.012(2) 0.012(2) 0.0012(18) 0.0027(18) -0.0069(19)
O1 0.033(3) 0.023(2) 0.023(2) -0.0081(18) 0.0008(19) -0.0047(19)
O2 0.050(3) 0.030(3) 0.023(2) -0.004(2) -0.008(2) -0.007(2)
O3 0.041(3) 0.042(3) 0.037(3) -0.020(2) 0.002(2) 0.000(2)
O51 0.021(2) 0.017(2) 0.018(2) -0.0056(16) 0.0014(17) -0.0065(17)
O52 0.028(2) 0.029(2) 0.016(2) -0.0014(18) -0.0066(18) -0.0088(19)
O53 0.019(2) 0.035(3) 0.044(3) -0.022(2) -0.001(2) -0.002(2)
S1 0.0365(9) 0.0271(8) 0.0187(8) -0.0094(6) -0.0008(7) -0.0020(7)
S51 0.0182(7) 0.0155(7) 0.0170(7) -0.0037(5) -0.0015(6) -0.0058(6)
Si1 0.0202(8) 0.0163(8) 0.0221(9) -0.0039(6) -0.0010(7) -0.0059(7)
Si2 0.0218(9) 0.0211(8) 0.0155(8) 0.0006(6) -0.0012(7) 0.0009(7)
Si51 0.0158(8) 0.0132(7) 0.0136(7) 0.0013(6) -0.0011(6) -0.0044(6)
Si52 0.0135(8) 0.0175(8) 0.0140(7) 0.0003(6) 0.0006(6) -0.0066(6)

loop_
_atom_type_symbol
_atom_type_description
_atom_type_scat_dispersion_real
_atom_type_scat_dispersion_imag
_atom_type_scat_source
C C 0.0033 0.0016 'International Tables Vol C Tables 4.2.6.8 and 6.1.1.4'
H H 0.0000 0.0000 'International Tables Vol C Tables 4.2.6.8 and 6.1.1.4'
F F 0.0171 0.0103 'International Tables Vol C Tables 4.2.6.8 and 6.1.1.4'
Hf Hf -0.5830 6.1852 'International Tables Vol C Tables 4.2.6.8 and 6.1.1.4'
N N 0.0061 0.0033 'International Tables Vol C Tables 4.2.6.8 and 6.1.1.4'
O O 0.0106 0.0060 'International Tables Vol C Tables 4.2.6.8 and 6.1.1.4'
S S 0.1246 0.1234 'International Tables Vol C Tables 4.2.6.8 and 6.1.1.4'
Si Si 0.0817 0.0704 'International Tables Vol C Tables 4.2.6.8 and 6.1.1.4'

loop_
_geom_angle_atom_site_label_1
_geom_angle_atom_site_label_2
_geom_angle_atom_site_label_3
_geom_angle
_geom_angle_site_symmetry_1
_geom_angle_site_symmetry_3
_geom_angle_publ_flag
N1 C1 C2 117.7(5) . . ?
N1 C1 H1A 107.9 . . ?
C2 C1 H1A 107.9 . . ?
N1 C1 H1B 107.9 . . ?
C2 C1 H1B 107.9 . . ?
H1A C1 H1B 107.2 . . ?
C5 C2 C4 111.0(5) . . ?
C5 C2 C1 110.2(5) . . ?
C4 C2 C1 106.2(5) . . ?
C5 C2 C3 110.4(5) . . ?
C4 C2 C3 105.7(5) . . ?
C1 C2 C3 113.2(5) . . ?
N2 C3 C2 118.2(5) . . ?
N2 C3 H3A 107.8 . . ?
C2 C3 H3A 107.8 . . ?
N2 C3 H3B 107.8 . . ?
C2 C3 H3B 107.8 . . ?
H3A C3 H3B 107.1 . . ?
C2 C4 H4A 109.5 . . ?
C2 C4 H4B 109.5 . . ?
H4A C4 H4B 109.5 . . ?
C2 C4 H4C 109.5 . . ?
H4A C4 H4C 109.5 . . ?
H4B C4 H4C 109.5 . . ?
N3 C5 C6 120.1(5) . . ?
N3 C5 C2 116.8(5) . . ?
C6 C5 C2 123.1(5) . . ?
C7 C6 C5 119.9(6) . . ?
C7 C6 H6 120.1 . . ?
C5 C6 H6 120.1 . . ?
C8 C7 C6 120.0(6) . . ?
C8 C7 H7 120.0 . . ?
C6 C7 H7 120.0 . . ?
C7 C8 C9 118.2(6) . . ?
C7 C8 H8 120.9 . . ?
C9 C8 H8 120.9 . . ?
N3 C9 C8 123.4(6) . . ?
N3 C9 H9 118.3 . . ?
C8 C9 H9 118.3 . . ?
Si1 C10 H10A 109.5 . . ?
Si1 C10 H10B 109.5 . . ?
H10A C10 H10B 109.5 . . ?
Si1 C10 H10C 109.5 . . ?
H10A C10 H10C 109.5 . . ?
H10B C10 H10C 109.5 . . ?
Si1 C11 H11A 109.5 . . ?
Si1 C11 H11B 109.5 . . ?
H11A C11 H11B 109.5 . . ?
Si1 C11 H11C 109.5 . . ?
H11A C11 H11C 109.5 . . ?
H11B C11 H11C 109.5 . . ?
C15 C12 C14 109.6(6) . . ?
C15 C12 C13 107.5(6) . . ?
C14 C12 C13 107.1(6) . . ?
C15 C12 Si1 112.5(5) . . ?
C14 C12 Si1 111.3(4) . . ?
C13 C12 Si1 108.7(5) . . ?
C12 C13 H13A 109.5 . . ?
C12 C13 H13B 109.5 . . ?
H13A C13 H13B 109.5 . . ?
C12 C13 H13C 109.5 . . ?
H13A C13 H13C 109.5 . . ?
H13B C13 H13C 109.5 . . ?
C12 C14 H14A 109.5 . . ?
C12 C14 H14B 109.5 . . ?
H14A C14 H14B 109.5 . . ?
C12 C14 H14C 109.5 . . ?
H14A C14 H14C 109.5 . . ?
H14B C14 H14C 109.5 . . ?
C12 C15 H15A 109.5 . . ?
C12 C15 H15B 109.5 . . ?
H15A C15 H15B 109.5 . . ?
C12 C15 H15C 109.5 . . ?
H15A C15 H15C 109.5 . . ?
H15B C15 H15C 109.5 . . ?
Si2 C16 H16A 109.5 . . ?
Si2 C16 H16B 109.5 . . ?
H16A C16 H16B 109.5 . . ?
Si2 C16 H16C 109.5 . . ?
H16A C16 H16C 109.5 . . ?
H16B C16 H16C 109.5 . . ?
Si2 C17 H17A 109.5 . . ?
Si2 C17 H17B 109.5 . . ?
H17A C17 H17B 109.5 . . ?
Si2 C17 H17C 109.5 . . ?
H17A C17 H17C 109.5 . . ?
H17B C17 H17C 109.5 . . ?
C21 C18 C19 107.2(5) . . ?
C21 C18 C20 107.7(5) . . ?
C19 C18 C20 109.0(6) . . ?
C21 C18 Si2 107.9(5) . . ?
C19 C18 Si2 114.0(4) . . ?
C20 C18 Si2 110.8(4) . . ?
C18 C19 H19A 109.5 . . ?
C18 C19 H19B 109.5 . . ?
H19A C19 H19B 109.5 . . ?
C18 C19 H19C 109.5 . . ?
H19A C19 H19C 109.5 . . ?
H19B C19 H19C 109.5 . . ?
C18 C20 H20A 109.5 . . ?
C18 C20 H20B 109.5 . . ?
H20A C20 H20B 109.5 . . ?
C18 C20 H20C 109.5 . . ?
H20A C20 H20C 109.5 . . ?
H20B C20 H20C 109.5 . . ?
C18 C21 H21A 109.5 . . ?
C18 C21 H21B 109.5 . . ?
H21A C21 H21B 109.5 . . ?
C18 C21 H21C 109.5 . . ?
H21A C21 H21C 109.5 . . ?
H21B C21 H21C 109.5 . . ?
N5 C22 C23 121.5(7) . . ?
N5 C22 H22 119.2 . . ?
C23 C22 H22 119.2 . . ?
C22 C23 C24 120.9(7) . . ?
C22 C23 H23 119.6 . . ?
C24 C23 H23 119.6 . . ?
C23 C24 C25 117.8(7) . . ?
C23 C24 H24 121.1 . . ?
C25 C24 H24 121.1 . . ?
C26 C25 C24 120.5(8) . . ?
C26 C25 H25 119.8 . . ?
C24 C25 H25 119.8 . . ?
C25 C26 N5 121.3(7) . . ?
C25 C26 H26 119.4 . . ?
N5 C26 H26 119.4 . . ?
N6 C27 C28 123.3(6) . . ?
N6 C27 H27 118.4 . . ?
C28 C27 H27 118.4 . . ?
C29 C28 C27 117.8(7) . . ?
C29 C28 H28 121.1 . . ?
C27 C28 H28 121.1 . . ?
C30 C29 C28 119.6(7) . . ?
C30 C29 H29 120.2 . . ?
C28 C29 H29 120.2 . . ?
C29 C30 C31 118.7(7) . . ?
C29 C30 H30 120.6 . . ?
C31 C30 H30 120.6 . . ?
N6 C31 C30 123.6(7) . . ?
N6 C31 H31 118.2 . . ?
C30 C31 H31 118.2 . . ?
F2 C32 F3 108.6(6) . . ?
F2 C32 F1 108.0(7) . . ?
F3 C32 F1 108.2(7) . . ?
F2 C32 S1 111.1(6) . . ?
F3 C32 S1 109.7(5) . . ?
F1 C32 S1 111.2(5) . . ?
N51 C51 C52 118.7(4) . . ?
N51 C51 H51A 107.6 . . ?
C52 C51 H51A 107.6 . . ?
N51 C51 H51B 107.6 . . ?
C52 C51 H51B 107.6 . . ?
H51A C51 H51B 107.1 . . ?
C55 C52 C54 111.4(5) . . ?
C55 C52 C53 112.0(4) . . ?
C54 C52 C53 106.1(4) . . ?
C55 C52 C51 110.1(4) . . ?
C54 C52 C51 104.9(4) . . ?
C53 C52 C51 112.0(5) . . ?
N52 C53 C52 117.9(4) . . ?
N52 C53 H53A 107.8 . . ?
C52 C53 H53A 107.8 . . ?
N52 C53 H53B 107.8 . . ?
C52 C53 H53B 107.8 . . ?
H53A C53 H53B 107.2 . . ?
C52 C54 H54A 109.5 . . ?
C52 C54 H54B 109.5 . . ?
H54A C54 H54B 109.5 . . ?
C52 C54 H54C 109.5 . . ?
H54A C54 H54C 109.5 . . ?
H54B C54 H54C 109.5 . . ?
N53 C55 C56 120.4(5) . . ?
N53 C55 C52 116.7(5) . . ?
C56 C55 C52 122.9(5) . . ?
C57 C56 C55 120.0(6) . . ?
C57 C56 H56 120.0 . . ?
C55 C56 H56 120.0 . . ?
C56 C57 C58 119.4(6) . . ?
C56 C57 H57 120.3 . . ?
C58 C57 H57 120.3 . . ?
C59 C58 C57 118.2(6) . . ?
C59 C58 H58 120.9 . . ?
C57 C58 H58 120.9 . . ?
N53 C59 C58 123.2(5) . . ?
N53 C59 H59 118.4 . . ?
C58 C59 H59 118.4 . . ?
Si51 C60 H60A 109.5 . . ?
Si51 C60 H60B 109.5 . . ?
H60A C60 H60B 109.5 . . ?
Si51 C60 H60C 109.5 . . ?
H60A C60 H60C 109.5 . . ?
H60B C60 H60C 109.5 . . ?
Si51 C61 H61A 109.5 . . ?
Si51 C61 H61B 109.5 . . ?
H61A C61 H61B 109.5 . . ?
Si51 C61 H61C 109.5 . . ?
H61A C61 H61C 109.5 . . ?
H61B C61 H61C 109.5 . . ?
C65 C62 C63 108.1(5) . . ?
C65 C62 C64 107.2(5) . . ?
C63 C62 C64 109.0(5) . . ?
C65 C62 Si51 109.1(4) . . ?
C63 C62 Si51 110.5(4) . . ?
C64 C62 Si51 112.8(4) . . ?
C62 C63 H63A 109.5 . . ?
C62 C63 H63B 109.5 . . ?
H63A C63 H63B 109.5 . . ?
C62 C63 H63C 109.5 . . ?
H63A C63 H63C 109.5 . . ?
H63B C63 H63C 109.5 . . ?
C62 C64 H64A 109.5 . . ?
C62 C64 H64B 109.5 . . ?
H64A C64 H64B 109.5 . . ?
C62 C64 H64C 109.5 . . ?
H64A C64 H64C 109.5 . . ?
H64B C64 H64C 109.5 . . ?
C62 C65 H65A 109.5 . . ?
C62 C65 H65B 109.5 . . ?
H65A C65 H65B 109.5 . . ?
C62 C65 H65C 109.5 . . ?
H65A C65 H65C 109.5 . . ?
H65B C65 H65C 109.5 . . ?
Si52 C66 H66A 109.5 . . ?
Si52 C66 H66B 109.5 . . ?
H66A C66 H66B 109.5 . . ?
Si52 C66 H66C 109.5 . . ?
H66A C66 H66C 109.5 . . ?
H66B C66 H66C 109.5 . . ?
Si52 C67 H67A 109.5 . . ?
Si52 C67 H67B 109.5 . . ?
H67A C67 H67B 109.5 . . ?
Si52 C67 H67C 109.5 . . ?
H67A C67 H67C 109.5 . . ?
H67B C67 H67C 109.5 . . ?
C69 C68 C70 109.8(5) . . ?
C69 C68 C71 108.3(5) . . ?
C70 C68 C71 106.5(5) . . ?
C69 C68 Si52 109.7(4) . . ?
C70 C68 Si52 113.3(4) . . ?
C71 C68 Si52 109.1(4) . . ?
C68 C69 H69A 109.5 . . ?
C68 C69 H69B 109.5 . . ?
H69A C69 H69B 109.5 . . ?
C68 C69 H69C 109.5 . . ?
H69A C69 H69C 109.5 . . ?
H69B C69 H69C 109.5 . . ?
C68 C70 H70A 109.5 . . ?
C68 C70 H70B 109.5 . . ?
H70A C70 H70B 109.5 . . ?
C68 C70 H70C 109.5 . . ?
H70A C70 H70C 109.5 . . ?
H70B C70 H70C 109.5 . . ?
C68 C71 H71A 109.5 . . ?
C68 C71 H71B 109.5 . . ?
H71A C71 H71B 109.5 . . ?
C68 C71 H71C 109.5 . . ?
H71A C71 H71C 109.5 . . ?
H71B C71 H71C 109.5 . . ?
C73 C72 N55 121.4(6) . . ?
C73 C72 H72 119.3 . . ?
N55 C72 H72 119.3 . . ?
C72 C73 C74 120.5(6) . . ?
C72 C73 H73 119.7 . . ?
C74 C73 H73 119.7 . . ?
C73 C74 C75 118.2(6) . . ?
C73 C74 H74 120.9 . . ?
C75 C74 H74 120.9 . . ?
C76 C75 C74 120.8(6) . . ?
C76 C75 H75 119.6 . . ?
C74 C75 H75 119.6 . . ?
N55 C76 C75 120.9(6) . . ?
N55 C76 H76 119.6 . . ?
C75 C76 H76 119.6 . . ?
N56 C77 C78 123.3(6) . . ?
N56 C77 H77 118.3 . . ?
C78 C77 H77 118.3 . . ?
C79 C78 C77 118.8(6) . . ?
C79 C78 H78 120.6 . . ?
C77 C78 H78 120.6 . . ?
C78 C79 C80 118.9(6) . . ?
C78 C79 H79 120.6 . . ?
C80 C79 H79 120.6 . . ?
C81 C80 C79 118.8(6) . . ?
C81 C80 H80 120.6 . . ?
C79 C80 H80 120.6 . . ?
N56 C81 C80 122.6(6) . . ?
N56 C81 H81 118.7 . . ?
C80 C81 H81 118.7 . . ?
F52 C82 F51 108.7(6) . . ?
F52 C82 F53 107.4(5) . . ?
F51 C82 F53 107.4(5) . . ?
F52 C82 S51 111.5(5) . . ?
F51 C82 S51 111.3(4) . . ?
F53 C82 S51 110.4(5) . . ?
C92 C91 C96 119.6(11) . . ?
C92 C91 C97 117.2(10) . . ?
C96 C91 C97 123.2(10) . . ?
C91 C92 C93 118.3(11) . . ?
C91 C92 H92 120.9 . . ?
C93 C92 H92 120.9 . . ?
C94 C93 C92 123.2(12) . . ?
C94 C93 H93 118.4 . . ?
C92 C93 H93 118.4 . . ?
C95 C94 C93 117.7(13) . . ?
C95 C94 H94 121.2 . . ?
C93 C94 H94 121.2 . . ?
C94 C95 C96 119.3(9) . . ?
C94 C95 H95 120.4 . . ?
C96 C95 H95 120.4 . . ?
C91 C96 C95 121.7(9) . . ?
C91 C96 H96 119.1 . . ?
C95 C96 H96 119.1 . . ?
C91 C97 H97A 109.5 . . ?
C91 C97 H97B 109.5 . . ?
H97A C97 H97B 109.5 . . ?
C91 C97 H97C 109.5 . . ?
H97A C97 H97C 109.5 . . ?
H97B C97 H97C 109.5 . . ?
C102 C101 C106 118.8(6) . . ?
C102 C101 C107 120.3(6) . . ?
C106 C101 C107 120.9(6) . . ?
C101 C102 C103 121.1(6) . . ?
C101 C102 H102 119.5 . . ?
C103 C102 H102 119.5 . . ?
C104 C103 C102 119.9(6) . . ?
C104 C103 H103 120.0 . . ?
C102 C103 H103 120.0 . . ?
C103 C104 C105 119.0(7) . . ?
C103 C104 H104 120.5 . . ?
C105 C104 H104 120.5 . . ?
C106 C105 C104 120.6(6) . . ?
C106 C105 H105 119.7 . . ?
C104 C105 H105 119.7 . . ?
C105 C106 C101 120.5(6) . . ?
C105 C106 H106 119.7 . . ?
C101 C106 H106 119.7 . . ?
C101 C107 H10D 109.5 . . ?
C101 C107 H10E 109.5 . . ?
H10D C107 H10E 109.5 . . ?
C101 C107 H10F 109.5 . . ?
H10D C107 H10F 109.5 . . ?
H10E C107 H10F 109.5 . . ?
N4 Hf1 N1 105.7(2) . . ?
N4 Hf1 N2 106.2(2) . . ?
N1 Hf1 N2 93.29(18) . . ?
N4 Hf1 O1 93.45(19) . . ?
N1 Hf1 O1 93.85(17) . . ?
N2 Hf1 O1 156.36(17) . . ?
N4 Hf1 N3 166.3(2) . . ?
N1 Hf1 N3 84.31(18) . . ?
N2 Hf1 N3 81.98(18) . . ?
O1 Hf1 N3 76.35(16) . . ?
N4 Hf1 N6 91.7(2) . . ?
N1 Hf1 N6 162.33(18) . . ?
N2 Hf1 N6 84.52(18) . . ?
O1 Hf1 N6 81.88(17) . . ?
N3 Hf1 N6 78.03(17) . . ?
N54 Hf51 N52 104.95(18) . . ?
N54 Hf51 N51 105.98(19) . . ?
N52 Hf51 N51 94.75(17) . . ?
N54 Hf51 O51 93.52(17) . . ?
N52 Hf51 O51 93.02(16) . . ?
N51 Hf51 O51 156.31(16) . . ?
N54 Hf51 N53 166.99(17) . . ?
N52 Hf51 N53 83.35(16) . . ?
N51 Hf51 N53 82.90(16) . . ?
O51 Hf51 N53 75.82(15) . . ?
N54 Hf51 N56 91.72(17) . . ?
N52 Hf51 N56 162.34(17) . . ?
N51 Hf51 N56 86.00(16) . . ?
O51 Hf51 N56 79.98(14) . . ?
N53 Hf51 N56 79.23(15) . . ?
C1 N1 Si1 114.1(4) . . ?
C1 N1 Hf1 118.2(4) . . ?
Si1 N1 Hf1 127.6(3) . . ?
C3 N2 Si2 112.4(4) . . ?
C3 N2 Hf1 117.2(4) . . ?
Si2 N2 Hf1 127.0(2) . . ?
C9 N3 C5 118.6(5) . . ?
C9 N3 Hf1 124.7(4) . . ?
C5 N3 Hf1 116.8(4) . . ?
N5 N4 Hf1 172.5(5) . . ?
N4 N5 C22 120.8(6) . . ?
N4 N5 C26 121.1(6) . . ?
C22 N5 C26 118.1(6) . . ?
C27 N6 C31 117.0(6) . . ?
C27 N6 Hf1 120.8(4) . . ?
C31 N6 Hf1 121.6(5) . . ?
C51 N51 Si51 114.8(3) . . ?
C51 N51 Hf51 116.4(3) . . ?
Si51 N51 Hf51 126.2(2) . . ?
C53 N52 Si52 114.3(4) . . ?
C53 N52 Hf51 117.4(3) . . ?
Si52 N52 Hf51 128.1(2) . . ?
C59 N53 C55 118.6(5) . . ?
C59 N53 Hf51 124.7(4) . . ?
C55 N53 Hf51 116.6(4) . . ?
N55 N54 Hf51 171.2(4) . . ?
N54 N55 C76 120.7(5) . . ?
N54 N55 C72 121.1(5) . . ?
C76 N55 C72 118.2(5) . . ?
C77 N56 C81 117.5(5) . . ?
C77 N56 Hf51 121.7(4) . . ?
C81 N56 Hf51 120.5(4) . . ?
S1 O1 Hf1 145.5(3) . . ?
S51 O51 Hf51 153.1(3) . . ?
O3 S1 O2 116.7(3) . . ?
O3 S1 O1 113.4(3) . . ?
O2 S1 O1 114.6(3) . . ?
O3 S1 C32 103.9(4) . . ?
O2 S1 C32 103.8(3) . . ?
O1 S1 C32 102.1(3) . . ?
O52 S51 O53 117.2(3) . . ?
O52 S51 O51 114.1(2) . . ?
O53 S51 O51 113.3(2) . . ?
O52 S51 C82 104.6(3) . . ?
O53 S51 C82 104.5(3) . . ?
O51 S51 C82 100.7(3) . . ?
N1 Si1 C10 111.2(3) . . ?
N1 Si1 C11 109.7(3) . . ?
C10 Si1 C11 107.8(3) . . ?
N1 Si1 C12 113.8(3) . . ?
C10 Si1 C12 108.2(3) . . ?
C11 Si1 C12 105.9(3) . . ?
N2 Si2 C16 109.9(3) . . ?
N2 Si2 C17 109.7(3) . . ?
C16 Si2 C17 108.2(3) . . ?
N2 Si2 C18 114.6(3) . . ?
C16 Si2 C18 106.9(3) . . ?
C17 Si2 C18 107.3(3) . . ?
N51 Si51 C60 110.6(2) . . ?
N51 Si51 C61 110.2(3) . . ?
C60 Si51 C61 107.7(3) . . ?
N51 Si51 C62 114.3(2) . . ?
C60 Si51 C62 106.6(3) . . ?
C61 Si51 C62 107.2(3) . . ?
N52 Si52 C66 110.5(2) . . ?
N52 Si52 C67 110.3(3) . . ?
C66 Si52 C67 107.6(3) . . ?
N52 Si52 C68 113.3(2) . . ?
C66 Si52 C68 107.2(3) . . ?
C67 Si52 C68 107.7(3) . . ?

loop_
_geom_bond_atom_site_label_1
_geom_bond_atom_site_label_2
_geom_bond_distance
_geom_bond_site_symmetry_2
_geom_bond_publ_flag
C1 N1 1.473(7) . ?
C1 C2 1.545(8) . ?
C1 H1A 0.9900 . ?
C1 H1B 0.9900 . ?
C2 C5 1.516(8) . ?
C2 C4 1.526(8) . ?
C2 C3 1.549(8) . ?
C3 N2 1.472(7) . ?
C3 H3A 0.9900 . ?
C3 H3B 0.9900 . ?
C4 H4A 0.9800 . ?
C4 H4B 0.9800 . ?
C4 H4C 0.9800 . ?
C5 N3 1.354(8) . ?
C5 C6 1.404(8) . ?
C6 C7 1.371(9) . ?
C6 H6 0.9500 . ?
C7 C8 1.369(10) . ?
C7 H7 0.9500 . ?
C8 C9 1.376(9) . ?
C8 H8 0.9500 . ?
C9 N3 1.350(8) . ?
C9 H9 0.9500 . ?
C10 Si1 1.861(7) . ?
C10 H10A 0.9800 . ?
C10 H10B 0.9800 . ?
C10 H10C 0.9800 . ?
C11 Si1 1.886(7) . ?
C11 H11A 0.9800 . ?
C11 H11B 0.9800 . ?
C11 H11C 0.9800 . ?
C12 C15 1.516(10) . ?
C12 C14 1.525(8) . ?
C12 C13 1.549(10) . ?
C12 Si1 1.901(6) . ?
C13 H13A 0.9800 . ?
C13 H13B 0.9800 . ?
C13 H13C 0.9800 . ?
C14 H14A 0.9800 . ?
C14 H14B 0.9800 . ?
C14 H14C 0.9800 . ?
C15 H15A 0.9800 . ?
C15 H15B 0.9800 . ?
C15 H15C 0.9800 . ?
C16 Si2 1.873(6) . ?
C16 H16A 0.9800 . ?
C16 H16B 0.9800 . ?
C16 H16C 0.9800 . ?
C17 Si2 1.879(6) . ?
C17 H17A 0.9800 . ?
C17 H17B 0.9800 . ?
C17 H17C 0.9800 . ?
C18 C21 1.536(9) . ?
C18 C19 1.541(9) . ?
C18 C20 1.544(9) . ?
C18 Si2 1.910(7) . ?
C19 H19A 0.9800 . ?
C19 H19B 0.9800 . ?
C19 H19C 0.9800 . ?
C20 H20A 0.9800 . ?
C20 H20B 0.9800 . ?
C20 H20C 0.9800 . ?
C21 H21A 0.9800 . ?
C21 H21B 0.9800 . ?
C21 H21C 0.9800 . ?
C22 N5 1.367(9) . ?
C22 C23 1.370(9) . ?
C22 H22 0.9500 . ?
C23 C24 1.371(12) . ?
C23 H23 0.9500 . ?
C24 C25 1.399(12) . ?
C24 H24 0.9500 . ?
C25 C26 1.366(10) . ?
C25 H25 0.9500 . ?
C26 N5 1.374(9) . ?
C26 H26 0.9500 . ?
C27 N6 1.335(9) . ?
C27 C28 1.392(9) . ?
C27 H27 0.9500 . ?
C28 C29 1.388(10) . ?
C28 H28 0.9500 . ?
C29 C30 1.363(11) . ?
C29 H29 0.9500 . ?
C30 C31 1.374(10) . ?
C30 H30 0.9500 . ?
C31 N6 1.347(8) . ?
C31 H31 0.9500 . ?
C32 F2 1.315(9) . ?
C32 F3 1.323(8) . ?
C32 F1 1.326(9) . ?
C32 S1 1.830(8) . ?
C51 N51 1.474(7) . ?
C51 C52 1.558(7) . ?
C51 H51A 0.9900 . ?
C51 H51B 0.9900 . ?
C52 C55 1.516(8) . ?
C52 C54 1.536(8) . ?
C52 C53 1.557(8) . ?
C53 N52 1.470(7) . ?
C53 H53A 0.9900 . ?
C53 H53B 0.9900 . ?
C54 H54A 0.9800 . ?
C54 H54B 0.9800 . ?
C54 H54C 0.9800 . ?
C55 N53 1.352(7) . ?
C55 C56 1.402(8) . ?
C56 C57 1.374(9) . ?
C56 H56 0.9500 . ?
C57 C58 1.382(9) . ?
C57 H57 0.9500 . ?
C58 C59 1.379(8) . ?
C58 H58 0.9500 . ?
C59 N53 1.350(7) . ?
C59 H59 0.9500 . ?
C60 Si51 1.869(6) . ?
C60 H60A 0.9800 . ?
C60 H60B 0.9800 . ?
C60 H60C 0.9800 . ?
C61 Si51 1.876(6) . ?
C61 H61A 0.9800 . ?
C61 H61B 0.9800 . ?
C61 H61C 0.9800 . ?
C62 C65 1.529(8) . ?
C62 C63 1.535(9) . ?
C62 C64 1.539(8) . ?
C62 Si51 1.915(6) . ?
C63 H63A 0.9800 . ?
C63 H63B 0.9800 . ?
C63 H63C 0.9800 . ?
C64 H64A 0.9800 . ?
C64 H64B 0.9800 . ?
C64 H64C 0.9800 . ?
C65 H65A 0.9800 . ?
C65 H65B 0.9800 . ?
C65 H65C 0.9800 . ?
C66 Si52 1.871(6) . ?
C66 H66A 0.9800 . ?
C66 H66B 0.9800 . ?
C66 H66C 0.9800 . ?
C67 Si52 1.872(6) . ?
C67 H67A 0.9800 . ?
C67 H67B 0.9800 . ?
C67 H67C 0.9800 . ?
C68 C69 1.527(8) . ?
C68 C70 1.534(8) . ?
C68 C71 1.537(8) . ?
C68 Si52 1.913(6) . ?
C69 H69A 0.9800 . ?
C69 H69B 0.9800 . ?
C69 H69C 0.9800 . ?
C70 H70A 0.9800 . ?
C70 H70B 0.9800 . ?
C70 H70C 0.9800 . ?
C71 H71A 0.9800 . ?
C71 H71B 0.9800 . ?
C71 H71C 0.9800 . ?
C72 C73 1.369(9) . ?
C72 N55 1.372(8) . ?
C72 H72 0.9500 . ?
C73 C74 1.376(10) . ?
C73 H73 0.9500 . ?
C74 C75 1.378(10) . ?
C74 H74 0.9500 . ?
C75 C76 1.376(9) . ?
C75 H75 0.9500 . ?
C76 N55 1.366(8) . ?
C76 H76 0.9500 . ?
C77 N56 1.338(7) . ?
C77 C78 1.377(8) . ?
C77 H77 0.9500 . ?
C78 C79 1.374(9) . ?
C78 H78 0.9500 . ?
C79 C80 1.385(10) . ?
C79 H79 0.9500 . ?
C80 C81 1.382(8) . ?
C80 H80 0.9500 . ?
C81 N56 1.345(7) . ?
C81 H81 0.9500 . ?
C82 F52 1.321(7) . ?
C82 F51 1.328(8) . ?
C82 F53 1.338(7) . ?
C82 S51 1.815(7) . ?
C91 C92 1.335(9) . ?
C91 C96 1.336(9) . ?
C91 C97 1.455(14) . ?
C92 C93 1.396(13) . ?
C92 H92 0.9500 . ?
C93 C94 1.356(12) . ?
C93 H93 0.9500 . ?
C94 C95 1.332(11) . ?
C94 H94 0.9500 . ?
C95 C96 1.415(12) . ?
C95 H95 0.9500 . ?
C96 H96 0.9500 . ?
C97 H97A 0.9800 . ?
C97 H97B 0.9800 . ?
C97 H97C 0.9800 . ?
C101 C102 1.376(7) . ?
C101 C106 1.386(7) . ?
C101 C107 1.498(10) . ?
C102 C103 1.392(8) . ?
C102 H102 0.9500 . ?
C103 C104 1.385(8) . ?
C103 H103 0.9500 . ?
C104 C105 1.386(8) . ?
C104 H104 0.9500 . ?
C105 C106 1.383(8) . ?
C105 H105 0.9500 . ?
C106 H106 0.9500 . ?
C107 H10D 0.9800 . ?
C107 H10E 0.9800 . ?
C107 H10F 0.9800 . ?
Hf1 N4 1.933(5) . ?
Hf1 N1 2.067(5) . ?
Hf1 N2 2.074(5) . ?
Hf1 O1 2.283(4) . ?
Hf1 N3 2.373(5) . ?
Hf1 N6 2.408(5) . ?
Hf51 N54 1.940(5) . ?
Hf51 N52 2.072(5) . ?
Hf51 N51 2.086(4) . ?
Hf51 O51 2.241(4) . ?
Hf51 N53 2.377(5) . ?
Hf51 N56 2.420(4) . ?
N1 Si1 1.737(5) . ?
N2 Si2 1.754(5) . ?
N4 N5 1.331(7) . ?
N51 Si51 1.730(5) . ?
N52 Si52 1.735(5) . ?
N54 N55 1.318(6) . ?
O1 S1 1.463(4) . ?
O2 S1 1.430(5) . ?
O3 S1 1.425(5) . ?
O51 S51 1.463(4) . ?
O52 S51 1.426(4) . ?
O53 S51 1.428(4) . ?

loop_
_geom_torsion_atom_site_label_1
_geom_torsion_atom_site_label_2
_geom_torsion_atom_site_label_3
_geom_torsion_atom_site_label_4
_geom_torsion
_geom_torsion_site_symmetry_1
_geom_torsion_site_symmetry_2
_geom_torsion_site_symmetry_3
_geom_torsion_site_symmetry_4
_geom_torsion_publ_flag
N1 C1 C2 C5 -68.7(6) . . . . ?
N1 C1 C2 C4 171.0(5) . . . . ?
N1 C1 C2 C3 55.5(7) . . . . ?
C5 C2 C3 N2 61.0(7) . . . . ?
C4 C2 C3 N2 -178.9(5) . . . . ?
C1 C2 C3 N2 -63.1(7) . . . . ?
C4 C2 C5 N3 179.9(5) . . . . ?
C1 C2 C5 N3 62.6(6) . . . . ?
C3 C2 C5 N3 -63.3(7) . . . . ?
C4 C2 C5 C6 0.4(8) . . . . ?
C1 C2 C5 C6 -116.9(6) . . . . ?
C3 C2 C5 C6 117.3(6) . . . . ?
N3 C5 C6 C7 0.1(9) . . . . ?
C2 C5 C6 C7 179.5(6) . . . . ?
C5 C6 C7 C8 0.3(10) . . . . ?
C6 C7 C8 C9 -1.0(10) . . . . ?
C7 C8 C9 N3 1.4(10) . . . . ?
N5 C22 C23 C24 -0.5(11) . . . . ?
C22 C23 C24 C25 1.7(12) . . . . ?
C23 C24 C25 C26 -1.4(12) . . . . ?
C24 C25 C26 N5 -0.2(12) . . . . ?
N6 C27 C28 C29 -0.8(10) . . . . ?
C27 C28 C29 C30 0.6(10) . . . . ?
C28 C29 C30 C31 0.3(11) . . . . ?
C29 C30 C31 N6 -1.3(11) . . . . ?
N51 C51 C52 C55 -64.4(6) . . . . ?
N51 C51 C52 C54 175.6(5) . . . . ?
N51 C51 C52 C53 60.9(6) . . . . ?
C55 C52 C53 N52 61.3(6) . . . . ?
C54 C52 C53 N52 -176.9(5) . . . . ?
C51 C52 C53 N52 -63.0(6) . . . . ?
C54 C52 C55 N53 178.5(5) . . . . ?
C53 C52 C55 N53 -62.9(6) . . . . ?
C51 C52 C55 N53 62.5(6) . . . . ?
C54 C52 C55 C56 -2.9(7) . . . . ?
C53 C52 C55 C56 115.8(6) . . . . ?
C51 C52 C55 C56 -118.9(6) . . . . ?
N53 C55 C56 C57 -2.5(9) . . . . ?
C52 C55 C56 C57 178.9(5) . . . . ?
C55 C56 C57 C58 0.5(9) . . . . ?
C56 C57 C58 C59 1.0(9) . . . . ?
C57 C58 C59 N53 -0.6(9) . . . . ?
N55 C72 C73 C74 0.2(9) . . . . ?
C72 C73 C74 C75 -0.6(9) . . . . ?
C73 C74 C75 C76 -0.9(10) . . . . ?
C74 C75 C76 N55 2.9(10) . . . . ?
N56 C77 C78 C79 0.0(9) . . . . ?
C77 C78 C79 C80 0.6(9) . . . . ?
C78 C79 C80 C81 -0.7(9) . . . . ?
C79 C80 C81 N56 0.2(9) . . . . ?
C96 C91 C92 C93 -1.3(13) . . . . ?
C97 C91 C92 C93 178.7(11) . . . . ?
C91 C92 C93 C94 0.1(18) . . . . ?
C92 C93 C94 C95 4(2) . . . . ?
C93 C94 C95 C96 -6(2) . . . . ?
C92 C91 C96 C95 -1.0(15) . . . . ?
C97 C91 C96 C95 179.0(10) . . . . ?
C94 C95 C96 C91 4.7(17) . . . . ?
C106 C101 C102 C103 2.5(9) . . . . ?
C107 C101 C102 C103 -177.7(6) . . . . ?
C101 C102 C103 C104 -0.5(9) . . . . ?
C102 C103 C104 C105 -1.8(11) . . . . ?
C103 C104 C105 C106 2.1(12) . . . . ?
C104 C105 C106 C101 -0.1(12) . . . . ?
C102 C101 C106 C105 -2.2(10) . . . . ?
C107 C101 C106 C105 178.0(7) . . . . ?
C2 C1 N1 Si1 -173.0(4) . . . . ?
C2 C1 N1 Hf1 2.3(7) . . . . ?
N4 Hf1 N1 C1 -148.3(4) . . . . ?
N2 Hf1 N1 C1 -40.4(4) . . . . ?
O1 Hf1 N1 C1 117.0(4) . . . . ?
N3 Hf1 N1 C1 41.2(4) . . . . ?
N6 Hf1 N1 C1 41.8(8) . . . . ?
N4 Hf1 N1 Si1 26.3(4) . . . . ?
N2 Hf1 N1 Si1 134.1(3) . . . . ?
O1 Hf1 N1 Si1 -68.4(3) . . . . ?
N3 Hf1 N1 Si1 -144.3(3) . . . . ?
N6 Hf1 N1 Si1 -143.6(5) . . . . ?
C2 C3 N2 Si2 170.3(4) . . . . ?
C2 C3 N2 Hf1 9.9(6) . . . . ?
N4 Hf1 N2 C3 141.3(4) . . . . ?
N1 Hf1 N2 C3 33.9(4) . . . . ?
O1 Hf1 N2 C3 -73.5(6) . . . . ?
N3 Hf1 N2 C3 -49.9(4) . . . . ?
N6 Hf1 N2 C3 -128.5(4) . . . . ?
N4 Hf1 N2 Si2 -15.9(4) . . . . ?
N1 Hf1 N2 Si2 -123.3(3) . . . . ?
O1 Hf1 N2 Si2 129.3(4) . . . . ?
N3 Hf1 N2 Si2 152.9(3) . . . . ?
N6 Hf1 N2 Si2 74.2(3) . . . . ?
C8 C9 N3 C5 -1.0(9) . . . . ?
C8 C9 N3 Hf1 178.9(5) . . . . ?
C6 C5 N3 C9 0.2(9) . . . . ?
C2 C5 N3 C9 -179.2(5) . . . . ?
C6 C5 N3 Hf1 -179.6(4) . . . . ?
C2 C5 N3 Hf1 0.9(7) . . . . ?
N4 Hf1 N3 C9 -3.9(11) . . . . ?
N1 Hf1 N3 C9 134.0(5) . . . . ?
N2 Hf1 N3 C9 -131.9(5) . . . . ?
O1 Hf1 N3 C9 38.6(5) . . . . ?
N6 Hf1 N3 C9 -45.8(5) . . . . ?
N4 Hf1 N3 C5 176.0(8) . . . . ?
N1 Hf1 N3 C5 -46.1(4) . . . . ?
N2 Hf1 N3 C5 48.0(4) . . . . ?
O1 Hf1 N3 C5 -141.5(4) . . . . ?
N6 Hf1 N3 C5 134.0(4) . . . . ?
N1 Hf1 N4 N5 -134(4) . . . . ?
N2 Hf1 N4 N5 127(4) . . . . ?
O1 Hf1 N4 N5 -39(4) . . . . ?
N3 Hf1 N4 N5 2(4) . . . . ?
N6 Hf1 N4 N5 43(4) . . . . ?
Hf1 N4 N5 C22 -154(3) . . . . ?
Hf1 N4 N5 C26 27(4) . . . . ?
C23 C22 N5 N4 179.8(6) . . . . ?
C23 C22 N5 C26 -1.1(10) . . . . ?
C25 C26 N5 N4 -179.5(7) . . . . ?
C25 C26 N5 C22 1.4(10) . . . . ?
C28 C27 N6 C31 -0.1(9) . . . . ?
C28 C27 N6 Hf1 -170.6(5) . . . . ?
C30 C31 N6 C27 1.1(10) . . . . ?
C30 C31 N6 Hf1 171.6(5) . . . . ?
N4 Hf1 N6 C27 139.8(5) . . . . ?
N1 Hf1 N6 C27 -49.9(9) . . . . ?
N2 Hf1 N6 C27 33.6(5) . . . . ?
O1 Hf1 N6 C27 -127.0(5) . . . . ?
N3 Hf1 N6 C27 -49.3(5) . . . . ?
N4 Hf1 N6 C31 -30.3(5) . . . . ?
N1 Hf1 N6 C31 140.0(6) . . . . ?
N2 Hf1 N6 C31 -136.5(5) . . . . ?
O1 Hf1 N6 C31 62.9(5) . . . . ?
N3 Hf1 N6 C31 140.6(5) . . . . ?
C52 C51 N51 Si51 -168.0(4) . . . . ?
C52 C51 N51 Hf51 -5.1(6) . . . . ?
N54 Hf51 N51 C51 -142.9(4) . . . . ?
N52 Hf51 N51 C51 -35.8(4) . . . . ?
O51 Hf51 N51 C51 72.9(6) . . . . ?
N53 Hf51 N51 C51 46.9(4) . . . . ?
N56 Hf51 N51 C51 126.5(4) . . . . ?
N54 Hf51 N51 Si51 17.9(3) . . . . ?
N52 Hf51 N51 Si51 125.0(3) . . . . ?
O51 Hf51 N51 Si51 -126.3(4) . . . . ?
N53 Hf51 N51 Si51 -152.3(3) . . . . ?
N56 Hf51 N51 Si51 -72.7(3) . . . . ?
C52 C53 N52 Si52 -175.8(4) . . . . ?
C52 C53 N52 Hf51 8.6(6) . . . . ?
N54 Hf51 N52 C53 142.1(4) . . . . ?
N51 Hf51 N52 C53 34.2(4) . . . . ?
O51 Hf51 N52 C53 -123.4(4) . . . . ?
N53 Hf51 N52 C53 -48.1(4) . . . . ?
N56 Hf51 N52 C53 -57.6(7) . . . . ?
N54 Hf51 N52 Si52 -32.9(4) . . . . ?
N51 Hf51 N52 Si52 -140.8(3) . . . . ?
O51 Hf51 N52 Si52 61.6(3) . . . . ?
N53 Hf51 N52 Si52 136.9(3) . . . . ?
N56 Hf51 N52 Si52 127.4(5) . . . . ?
C58 C59 N53 C55 -1.3(8) . . . . ?
C58 C59 N53 Hf51 179.3(4) . . . . ?
C56 C55 N53 C59 2.8(8) . . . . ?
C52 C55 N53 C59 -178.5(5) . . . . ?
C56 C55 N53 Hf51 -177.8(4) . . . . ?
C52 C55 N53 Hf51 0.9(6) . . . . ?
N54 Hf51 N53 C59 -3.3(10) . . . . ?
N52 Hf51 N53 C59 -133.8(4) . . . . ?
N51 Hf51 N53 C59 130.5(4) . . . . ?
O51 Hf51 N53 C59 -39.0(4) . . . . ?
N56 Hf51 N53 C59 43.3(4) . . . . ?
N54 Hf51 N53 C55 177.3(7) . . . . ?
N52 Hf51 N53 C55 46.8(4) . . . . ?
N51 Hf51 N53 C55 -48.9(4) . . . . ?
O51 Hf51 N53 C55 141.6(4) . . . . ?
N56 Hf51 N53 C55 -136.1(4) . . . . ?
N52 Hf51 N54 N55 63(3) . . . . ?
N51 Hf51 N54 N55 162(3) . . . . ?
O51 Hf51 N54 N55 -31(3) . . . . ?
N53 Hf51 N54 N55 -66(3) . . . . ?
N56 Hf51 N54 N55 -111(3) . . . . ?
Hf51 N54 N55 C76 55(3) . . . . ?
Hf51 N54 N55 C72 -124(2) . . . . ?
C75 C76 N55 N54 177.4(5) . . . . ?
C75 C76 N55 C72 -3.2(9) . . . . ?
C73 C72 N55 N54 -179.0(5) . . . . ?
C73 C72 N55 C76 1.7(9) . . . . ?
C78 C77 N56 C81 -0.5(8) . . . . ?
C78 C77 N56 Hf51 172.8(4) . . . . ?
C80 C81 N56 C77 0.4(8) . . . . ?
C80 C81 N56 Hf51 -172.9(4) . . . . ?
N54 Hf51 N56 C77 -141.3(4) . . . . ?
N52 Hf51 N56 C77 57.7(7) . . . . ?
N51 Hf51 N56 C77 -35.4(4) . . . . ?
O51 Hf51 N56 C77 125.4(4) . . . . ?
N53 Hf51 N56 C77 48.1(4) . . . . ?
N54 Hf51 N56 C81 31.8(4) . . . . ?
N52 Hf51 N56 C81 -129.2(6) . . . . ?
N51 Hf51 N56 C81 137.7(4) . . . . ?
O51 Hf51 N56 C81 -61.5(4) . . . . ?
N53 Hf51 N56 C81 -138.8(4) . . . . ?
N4 Hf1 O1 S1 56.4(5) . . . . ?
N1 Hf1 O1 S1 162.4(5) . . . . ?
N2 Hf1 O1 S1 -90.3(6) . . . . ?
N3 Hf1 O1 S1 -114.4(5) . . . . ?
N6 Hf1 O1 S1 -34.8(5) . . . . ?
N54 Hf51 O51 S51 -51.5(6) . . . . ?
N52 Hf51 O51 S51 -156.7(6) . . . . ?
N51 Hf51 O51 S51 94.3(7) . . . . ?
N53 Hf51 O51 S51 120.9(6) . . . . ?
N56 Hf51 O51 S51 39.6(6) . . . . ?
Hf1 O1 S1 O3 77.0(6) . . . . ?
Hf1 O1 S1 O2 -60.3(6) . . . . ?
Hf1 O1 S1 C32 -171.9(5) . . . . ?
F2 C32 S1 O3 53.6(6) . . . . ?
F3 C32 S1 O3 -66.4(6) . . . . ?
F1 C32 S1 O3 174.0(5) . . . . ?
F2 C32 S1 O2 176.1(5) . . . . ?
F3 C32 S1 O2 56.1(6) . . . . ?
F1 C32 S1 O2 -63.5(6) . . . . ?
F2 C32 S1 O1 -64.5(6) . . . . ?
F3 C32 S1 O1 175.5(5) . . . . ?
F1 C32 S1 O1 55.9(6) . . . . ?
Hf51 O51 S51 O52 57.3(6) . . . . ?
Hf51 O51 S51 O53 -80.2(6) . . . . ?
Hf51 O51 S51 C82 168.7(5) . . . . ?
F52 C82 S51 O52 -179.0(5) . . . . ?
F51 C82 S51 O52 59.5(5) . . . . ?
F53 C82 S51 O52 -59.7(5) . . . . ?
F52 C82 S51 O53 -55.2(6) . . . . ?
F51 C82 S51 O53 -176.7(4) . . . . ?
F53 C82 S51 O53 64.1(5) . . . . ?
F52 C82 S51 O51 62.4(6) . . . . ?
F51 C82 S51 O51 -59.1(5) . . . . ?
F53 C82 S51 O51 -178.3(4) . . . . ?
C1 N1 Si1 C10 -157.8(4) . . . . ?
Hf1 N1 Si1 C10 27.4(4) . . . . ?
C1 N1 Si1 C11 -38.7(5) . . . . ?
Hf1 N1 Si1 C11 146.5(3) . . . . ?
C1 N1 Si1 C12 79.7(5) . . . . ?
Hf1 N1 Si1 C12 -95.0(4) . . . . ?
C15 C12 Si1 N1 -50.4(6) . . . . ?
C14 C12 Si1 N1 -173.9(5) . . . . ?
C13 C12 Si1 N1 68.4(5) . . . . ?
C15 C12 Si1 C10 -174.5(5) . . . . ?
C14 C12 Si1 C10 62.0(6) . . . . ?
C13 C12 Si1 C10 -55.7(5) . . . . ?
C15 C12 Si1 C11 70.2(6) . . . . ?
C14 C12 Si1 C11 -53.3(6) . . . . ?
C13 C12 Si1 C11 -171.0(5) . . . . ?
C3 N2 Si2 C16 -73.4(4) . . . . ?
Hf1 N2 Si2 C16 84.7(4) . . . . ?
C3 N2 Si2 C17 167.8(4) . . . . ?
Hf1 N2 Si2 C17 -34.1(4) . . . . ?
C3 N2 Si2 C18 47.0(5) . . . . ?
Hf1 N2 Si2 C18 -154.8(3) . . . . ?
C21 C18 Si2 N2 169.5(4) . . . . ?
C19 C18 Si2 N2 -71.5(5) . . . . ?
C20 C18 Si2 N2 51.9(5) . . . . ?
C21 C18 Si2 C16 -68.4(5) . . . . ?
C19 C18 Si2 C16 50.6(5) . . . . ?
C20 C18 Si2 C16 174.0(5) . . . . ?
C21 C18 Si2 C17 47.5(5) . . . . ?
C19 C18 Si2 C17 166.5(4) . . . . ?
C20 C18 Si2 C17 -70.2(5) . . . . ?
C51 N51 Si51 C60 -167.4(4) . . . . ?
Hf51 N51 Si51 C60 31.5(4) . . . . ?
C51 N51 Si51 C61 73.6(4) . . . . ?
Hf51 N51 Si51 C61 -87.5(4) . . . . ?
C51 N51 Si51 C62 -47.1(5) . . . . ?
Hf51 N51 Si51 C62 151.8(3) . . . . ?
C65 C62 Si51 N51 -167.1(4) . . . . ?
C63 C62 Si51 N51 -48.4(5) . . . . ?
C64 C62 Si51 N51 73.9(5) . . . . ?
C65 C62 Si51 C60 -44.5(5) . . . . ?
C63 C62 Si51 C60 74.2(5) . . . . ?
C64 C62 Si51 C60 -163.6(4) . . . . ?
C65 C62 Si51 C61 70.5(5) . . . . ?
C63 C62 Si51 C61 -170.8(4) . . . . ?
C64 C62 Si51 C61 -48.5(5) . . . . ?
C53 N52 Si52 C66 -178.9(4) . . . . ?
Hf51 N52 Si52 C66 -3.8(4) . . . . ?
C53 N52 Si52 C67 62.2(5) . . . . ?
Hf51 N52 Si52 C67 -122.7(3) . . . . ?
C53 N52 Si52 C68 -58.6(4) . . . . ?
Hf51 N52 Si52 C68 116.5(3) . . . . ?
C69 C68 Si52 N52 -47.7(5) . . . . ?
C70 C68 Si52 N52 75.3(5) . . . . ?
C71 C68 Si52 N52 -166.3(4) . . . . ?
C69 C68 Si52 C66 74.5(5) . . . . ?
C70 C68 Si52 C66 -162.5(4) . . . . ?
C71 C68 Si52 C66 -44.1(5) . . . . ?
C69 C68 Si52 C67 -170.0(4) . . . . ?
C70 C68 Si52 C67 -47.0(5) . . . . ?
C71 C68 Si52 C67 71.4(5) . . . . ?
